data_7048340
loop_
_publ_author_name
'Huang, Po-Jung'
'Natori, Yoshiki'
'Kitagawa, Yasutaka'
'Sekine, Yoshihiro'
'Kosaka, Wataru'
'Miyasaka, Hitoshi'

_publ_section_title
;
 Strong electronic influence of equatorial ligands on frontier orbitals in
 paddlewheel dichromium(ii,ii) complexes.
;
_journal_issue 3
_journal_name_full 'Dalton transactions (Cambridge, England : 2003)'
_journal_page_first 908
_journal_page_last 914
_journal_paper_doi 10.1039/c8dt04347g
_journal_volume 48
_journal_year 2019
_chemical_formula_moiety 'C36 H28 Cr2 F8 O10'
_chemical_formula_sum 'C36 H28 Cr2 F8 O10'
_chemical_formula_weight 876.59
_space_group_crystal_system monoclinic
_space_group_IT_number 14
_space_group_name_Hall '-P 2ybc'
_space_group_name_H-M_alt 'P 1 21/c 1'
_symmetry_space_group_name_Hall '-P 2ybc'
_symmetry_space_group_name_H-M 'P 1 21/c 1'
_atom_sites_solution_hydrogens geom
_atom_sites_solution_primary direct
_atom_sites_solution_secondary difmap
_audit_update_record
;
2018-10-31 deposited with the CCDC.
2018-12-11 downloaded from the CCDC.
;
_cell_angle_alpha 90.0000
_cell_angle_beta 101.896(10)
_cell_angle_gamma 90.0000
_cell_formula_units_Z 2
_cell_length_a 9.429(6)
_cell_length_b 11.203(7)
_cell_length_c 17.198(11)
_cell_measurement_reflns_used 5381
_cell_measurement_temperature 103
_cell_measurement_theta_max 31.33
_cell_measurement_theta_min 2.18
_cell_volume 1778(2)
_computing_cell_refinement CrystalClear
_computing_data_collection 'CrystalClear (Rigaku Inc., 2008)'
_computing_data_reduction CrystalClear
_computing_molecular_graphics 'CrystalStructure 4.2.1'
_computing_publication_material 'CrystalStructure 4.2.1 (Rigaku, 2016)'
_computing_structure_refinement 'SHELXL Version 2014/7 (Sheldrick, 2008)'
_computing_structure_solution 'SIR2011 (Burla, et al., 2012)'
_diffrn_ambient_temperature 103
_diffrn_detector_area_resol_mean 7.111
_diffrn_measured_fraction_theta_full 0.998
_diffrn_measured_fraction_theta_max 0.917
_diffrn_measurement_device_type 'Rigaku Saturn724'
_diffrn_measurement_method \w
_diffrn_radiation_type 'Mo K\a'
_diffrn_radiation_wavelength 0.71075
_diffrn_reflns_av_R_equivalents 0.0769
_diffrn_reflns_Laue_measured_fraction_full 0.998
_diffrn_reflns_Laue_measured_fraction_max 0.917
_diffrn_reflns_limit_h_max 12
_diffrn_reflns_limit_h_min -13
_diffrn_reflns_limit_k_max 15
_diffrn_reflns_limit_k_min -12
_diffrn_reflns_limit_l_max 24
_diffrn_reflns_limit_l_min -25
_diffrn_reflns_number 16634
_diffrn_reflns_point_group_measured_fraction_full 0.998
_diffrn_reflns_point_group_measured_fraction_max 0.917
_diffrn_reflns_theta_full 25.242
_diffrn_reflns_theta_max 31.333
_diffrn_reflns_theta_min 2.184
_diffrn_standards_number 0
_exptl_absorpt_coefficient_mu 0.712
_exptl_absorpt_correction_T_max 0.945
_exptl_absorpt_correction_T_min 0.748
_exptl_absorpt_correction_type multi-scan
_exptl_absorpt_process_details 'REQAB (Rigaku, 1998)'
_exptl_crystal_colour red
_exptl_crystal_density_diffrn 1.638
_exptl_crystal_density_method 'not measured'
_exptl_crystal_description prism
_exptl_crystal_F_000 888.00
_exptl_crystal_size_max 0.191
_exptl_crystal_size_mid 0.121
_exptl_crystal_size_min 0.079
_refine_diff_density_max 0.97
_refine_diff_density_min -0.91
_refine_ls_extinction_method none
_refine_ls_goodness_of_fit_ref 1.115
_refine_ls_hydrogen_treatment constr
_refine_ls_number_parameters 253
_refine_ls_number_reflns 5353
_refine_ls_number_restraints 0
_refine_ls_R_factor_all 0.1267
_refine_ls_R_factor_gt 0.0889
_refine_ls_shift/su_max 0.000
_refine_ls_structure_factor_coef Fsqd
_refine_ls_weighting_details 'w = 1/[\s^2^(Fo^2^)+(0.0687P)^2^+3.2045P] where P=(Fo^2^+2Fc^2^)/3'
_refine_ls_weighting_scheme calc
_refine_ls_wR_factor_gt 0.1749
_refine_ls_wR_factor_ref 0.1966
_reflns_Friedel_coverage 0.000
_reflns_number_gt 3700
_reflns_number_total 5353
_reflns_threshold_expression F^2^>2.0\s(F^2^)
_cod_data_source_file c8dt04347g2.cif
_cod_data_source_block Cr2-26-F2-THF
_cod_depositor_comments 'Adding full bibliography for 7048334--7048342.cif.'
_cod_database_code 7048340

loop_
_space_group_symop_id
_space_group_symop_operation_xyz
1 +X,+Y,+Z
2 -X,1/2+Y,1/2-Z
3 -X,-Y,-Z
4 +X,-1/2-Y,-1/2+Z

loop_
_atom_site_label
_atom_site_type_symbol
_atom_site_fract_x
_atom_site_fract_y
_atom_site_fract_z
_atom_site_U_iso_or_equiv
_atom_site_adp_type
_atom_site_occupancy
_atom_site_site_symmetry_order
_atom_site_calc_flag
_atom_site_refinement_flags_posn
_atom_site_refinement_flags_adp
Cr1 Cr 0.10153(7) 0.52428(5) 0.47502(3) 0.02018(17) Uani 1 1 d . .
F1 F 0.4058(3) 0.6051(2) 0.70233(14) 0.0312(5) Uani 1 1 d . .
F2 F 0.1316(3) 0.2670(2) 0.74492(15) 0.0357(6) Uani 1 1 d . .
F3 F -0.1779(3) 0.1767(2) 0.33072(18) 0.0538(9) Uani 1 1 d . .
F4 F 0.2440(3) 0.1177(2) 0.52581(17) 0.0430(7) Uani 1 1 d . .
O1 O 0.2234(3) 0.4893(2) 0.58304(15) 0.0222(6) Uani 1 1 d . .
O2 O 0.0281(3) 0.4433(2) 0.63262(15) 0.0241(6) Uani 1 1 d . .
O3 O 0.1187(3) 0.3521(2) 0.44307(16) 0.0250(6) Uani 1 1 d . .
O4 O -0.0788(3) 0.3053(2) 0.49053(16) 0.0238(6) Uani 1 1 d . .
O5 O 0.3088(3) 0.5692(3) 0.43735(16) 0.0264(6) Uani 1 1 d . .
C1 C 0.1635(4) 0.4582(3) 0.6391(2) 0.0203(7) Uani 1 1 d . .
C2 C 0.2619(4) 0.4370(3) 0.7183(2) 0.0222(7) Uani 1 1 d . .
C3 C 0.3828(4) 0.5094(3) 0.7460(2) 0.0244(8) Uani 1 1 d . .
C4 C 0.4808(4) 0.4889(4) 0.8166(2) 0.0291(9) Uani 1 1 d . .
H4 H 0.5614 0.5404 0.8332 0.035 Uiso 1 1 calc R U
C5 C 0.4588(5) 0.3917(4) 0.8625(2) 0.0323(9) Uani 1 1 d . .
H5 H 0.5255 0.3764 0.9110 0.039 Uiso 1 1 calc R U
C6 C 0.3409(5) 0.3165(4) 0.8389(2) 0.0303(9) Uani 1 1 d . .
H6 H 0.3262 0.2497 0.8703 0.036 Uiso 1 1 calc R U
C7 C 0.2453(5) 0.3418(3) 0.7682(2) 0.0263(8) Uani 1 1 d . .
C8 C 0.0235(4) 0.2792(3) 0.4565(2) 0.0238(8) Uani 1 1 d . .
C9 C 0.0332(4) 0.1523(3) 0.4286(2) 0.0220(7) Uani 1 1 d . .
C10 C -0.0682(5) 0.1049(4) 0.3668(3) 0.0318(9) Uani 1 1 d . .
C11 C -0.0615(5) -0.0107(4) 0.3391(3) 0.0361(10) Uani 1 1 d . .
H11 H -0.1324 -0.0392 0.2956 0.043 Uiso 1 1 calc R U
C12 C 0.0517(5) -0.0843(4) 0.3764(3) 0.0296(9) Uani 1 1 d . .
H12 H 0.0580 -0.1641 0.3587 0.036 Uiso 1 1 calc R U
C13 C 0.1551(5) -0.0409(4) 0.4395(3) 0.0303(9) Uani 1 1 d . .
H13 H 0.2321 -0.0904 0.4656 0.036 Uiso 1 1 calc R U
C14 C 0.1438(4) 0.0760(3) 0.4638(2) 0.0266(8) Uani 1 1 d . .
C15 C 0.4119(5) 0.6503(4) 0.4855(3) 0.0305(9) Uani 1 1 d . .
H15A H 0.4818 0.6053 0.5258 0.037 Uiso 1 1 calc R U
H15B H 0.3608 0.7087 0.5131 0.037 Uiso 1 1 calc R U
C16 C 0.4893(5) 0.7134(5) 0.4282(3) 0.0419(12) Uani 1 1 d . .
H16A H 0.5835 0.6747 0.4274 0.050 Uiso 1 1 calc R U
H16B H 0.5063 0.7984 0.4427 0.050 Uiso 1 1 calc R U
C17 C 0.3857(5) 0.7009(4) 0.3480(3) 0.0378(11) Uani 1 1 d . .
H17A H 0.3119 0.7651 0.3398 0.045 Uiso 1 1 calc R U
H17B H 0.4384 0.7024 0.3038 0.045 Uiso 1 1 calc R U
C18 C 0.3184(5) 0.5818(4) 0.3545(3) 0.0360(10) Uani 1 1 d . .
H18A H 0.2208 0.5779 0.3197 0.043 Uiso 1 1 calc R U
H18B H 0.3791 0.5176 0.3390 0.043 Uiso 1 1 calc R U

loop_
_atom_site_aniso_label
_atom_site_aniso_U_11
_atom_site_aniso_U_22
_atom_site_aniso_U_33
_atom_site_aniso_U_23
_atom_site_aniso_U_13
_atom_site_aniso_U_12
Cr1 0.0239(3) 0.0172(3) 0.0173(3) -0.0007(2) -0.0008(2) 0.0001(2)
F1 0.0322(13) 0.0301(13) 0.0281(12) 0.0030(10) -0.0014(10) -0.0070(10)
F2 0.0458(15) 0.0260(12) 0.0292(13) 0.0038(10) -0.0062(11) -0.0118(11)
F3 0.0570(18) 0.0330(15) 0.0524(18) -0.0118(13) -0.0328(14) 0.0165(13)
F4 0.0337(14) 0.0294(13) 0.0520(17) -0.0049(12) -0.0236(12) -0.0002(11)
O1 0.0224(13) 0.0240(13) 0.0183(12) -0.0009(10) -0.0001(10) -0.0013(10)
O2 0.0245(14) 0.0286(14) 0.0170(12) 0.0019(10) -0.0007(10) 0.0003(11)
O3 0.0259(14) 0.0227(13) 0.0251(14) -0.0030(11) 0.0023(11) -0.0019(11)
O4 0.0276(14) 0.0192(13) 0.0231(13) -0.0014(10) 0.0015(11) 0.0007(11)
O5 0.0262(15) 0.0297(14) 0.0227(13) -0.0012(11) 0.0035(12) -0.0061(12)
C1 0.0231(18) 0.0162(17) 0.0198(16) -0.0034(13) 0.0001(14) 0.0012(13)
C2 0.0231(18) 0.0236(18) 0.0189(16) -0.0038(14) 0.0024(14) 0.0057(15)
C3 0.0232(19) 0.0250(19) 0.0238(18) 0.0001(14) 0.0021(15) 0.0036(15)
C4 0.0247(19) 0.034(2) 0.0243(19) -0.0017(16) -0.0040(16) 0.0004(17)
C5 0.032(2) 0.035(2) 0.025(2) 0.0027(17) -0.0061(17) 0.0085(18)
C6 0.037(2) 0.025(2) 0.027(2) 0.0027(16) 0.0027(18) 0.0053(17)
C7 0.031(2) 0.0211(18) 0.0248(19) -0.0026(15) 0.0004(16) 0.0001(16)
C8 0.029(2) 0.0192(17) 0.0199(17) -0.0006(13) -0.0015(15) 0.0027(15)
C9 0.0272(19) 0.0168(16) 0.0205(17) -0.0022(13) 0.0016(15) 0.0027(14)
C10 0.035(2) 0.026(2) 0.029(2) -0.0015(16) -0.0063(18) 0.0069(17)
C11 0.047(3) 0.027(2) 0.027(2) -0.0093(16) -0.0076(19) 0.0004(19)
C12 0.037(2) 0.0195(19) 0.031(2) -0.0018(15) 0.0027(18) 0.0025(16)
C13 0.026(2) 0.024(2) 0.038(2) 0.0017(17) 0.0004(17) 0.0030(16)
C14 0.027(2) 0.0213(19) 0.028(2) -0.0019(15) -0.0033(16) -0.0053(15)
C15 0.029(2) 0.025(2) 0.033(2) -0.0005(16) -0.0043(17) -0.0019(16)
C16 0.036(3) 0.037(3) 0.052(3) -0.007(2) 0.009(2) -0.009(2)
C17 0.042(3) 0.034(2) 0.041(3) 0.0069(19) 0.016(2) 0.002(2)
C18 0.039(3) 0.045(3) 0.025(2) -0.0005(18) 0.0090(19) -0.006(2)

loop_
_atom_type_symbol
_atom_type_description
_atom_type_scat_dispersion_real
_atom_type_scat_dispersion_imag
_atom_type_scat_source
C C 0.0033 0.0016
;
International Tables for Crystallography
(Vol. C, Tables 4.2.6.8 and 6.1.1.4)
;
H H 0.0000 0.0000
;
International Tables for Crystallography
(Vol. C, Table 6.1.1.4)
;
O O 0.0106 0.0060
;
International Tables for Crystallography
(Vol. C, Tables 4.2.6.8 and 6.1.1.4)
;
F F 0.0171 0.0103
;
International Tables for Crystallography
(Vol. C, Tables 4.2.6.8 and 6.1.1.4)
;
Cr Cr 0.3209 0.6236
;
International Tables for Crystallography
(Vol. C, Tables 4.2.6.8 and 6.1.1.4)
;

loop_
_geom_angle_atom_site_label_1
_geom_angle_atom_site_label_2
_geom_angle_atom_site_label_3
_geom_angle
_geom_angle_site_symmetry_1
_geom_angle_site_symmetry_3
O1 Cr1 O3 90.15(11) . .
O1 Cr1 O4 89.32(11) . 3_566
O3 Cr1 O4 177.83(11) . 3_566
O1 Cr1 O2 177.78(11) . 3_566
O3 Cr1 O2 89.42(11) . 3_566
O4 Cr1 O2 91.03(11) 3_566 3_566
O1 Cr1 O5 86.83(11) . .
O3 Cr1 O5 90.71(11) . .
O4 Cr1 O5 91.37(11) 3_566 .
O2 Cr1 O5 95.36(11) 3_566 .
O1 Cr1 Cr1 88.28(9) . 3_566
O3 Cr1 Cr1 89.73(9) . 3_566
O4 Cr1 Cr1 88.14(9) 3_566 3_566
O2 Cr1 Cr1 89.54(9) 3_566 3_566
O5 Cr1 Cr1 175.09(8) . 3_566
C1 O1 Cr1 119.9(2) . .
C1 O2 Cr1 117.5(2) . 3_566
C8 O3 Cr1 117.7(2) . .
C8 O4 Cr1 119.5(2) . 3_566
C18 O5 C15 109.1(3) . .
C18 O5 Cr1 122.7(3) . .
C15 O5 Cr1 119.7(2) . .
O1 C1 O2 124.7(3) . .
O1 C1 C2 116.6(3) . .
O2 C1 C2 118.7(3) . .
C7 C2 C3 114.8(3) . .
C7 C2 C1 123.5(3) . .
C3 C2 C1 121.6(3) . .
F1 C3 C4 117.7(4) . .
F1 C3 C2 118.8(3) . .
C4 C3 C2 123.5(4) . .
C3 C4 C5 118.6(4) . .
C3 C4 H4 120.7 . .
C5 C4 H4 120.7 . .
C4 C5 C6 121.0(4) . .
C4 C5 H5 119.5 . .
C6 C5 H5 119.5 . .
C7 C6 C5 118.0(4) . .
C7 C6 H6 121.0 . .
C5 C6 H6 121.0 . .
F2 C7 C6 117.7(4) . .
F2 C7 C2 118.2(3) . .
C6 C7 C2 124.1(4) . .
O4 C8 O3 124.9(3) . .
O4 C8 C9 117.9(3) . .
O3 C8 C9 117.2(3) . .
C10 C9 C14 116.0(3) . .
C10 C9 C8 122.0(3) . .
C14 C9 C8 122.1(3) . .
F3 C10 C9 117.8(4) . .
F3 C10 C11 118.9(4) . .
C9 C10 C11 123.4(4) . .
C10 C11 C12 118.7(4) . .
C10 C11 H11 120.7 . .
C12 C11 H11 120.7 . .
C13 C12 C11 119.9(4) . .
C13 C12 H12 120.0 . .
C11 C12 H12 120.0 . .
C14 C13 C12 118.8(4) . .
C14 C13 H13 120.6 . .
C12 C13 H13 120.6 . .
F4 C14 C13 118.6(4) . .
F4 C14 C9 118.1(3) . .
C13 C14 C9 123.3(4) . .
O5 C15 C16 105.9(3) . .
O5 C15 H15A 110.5 . .
C16 C15 H15A 110.5 . .
O5 C15 H15B 110.5 . .
C16 C15 H15B 110.5 . .
H15A C15 H15B 108.7 . .
C15 C16 C17 103.9(4) . .
C15 C16 H16A 111.0 . .
C17 C16 H16A 111.0 . .
C15 C16 H16B 111.0 . .
C17 C16 H16B 111.0 . .
H16A C16 H16B 109.0 . .
C18 C17 C16 102.5(4) . .
C18 C17 H17A 111.3 . .
C16 C17 H17A 111.3 . .
C18 C17 H17B 111.3 . .
C16 C17 H17B 111.3 . .
H17A C17 H17B 109.2 . .
O5 C18 C17 106.0(4) . .
O5 C18 H18A 110.5 . .
C17 C18 H18A 110.5 . .
O5 C18 H18B 110.5 . .
C17 C18 H18B 110.5 . .
H18A C18 H18B 108.7 . .

loop_
_geom_bond_atom_site_label_1
_geom_bond_atom_site_label_2
_geom_bond_distance
_geom_bond_site_symmetry_2
Cr1 O1 2.011(3) .
Cr1 O3 2.022(3) .
Cr1 O4 2.024(3) 3_566
Cr1 O2 2.030(3) 3_566
Cr1 O5 2.239(3) .
Cr1 Cr1 2.3192(17) 3_566
F1 C3 1.353(4) .
F2 C7 1.355(5) .
F3 C10 1.355(5) .
F4 C14 1.354(4) .
O1 C1 1.262(5) .
O2 C1 1.270(5) .
O2 Cr1 2.030(3) 3_566
O3 C8 1.270(5) .
O4 C8 1.262(5) .
O4 Cr1 2.024(3) 3_566
O5 C18 1.452(5) .
O5 C15 1.457(5) .
C1 C2 1.502(5) .
C2 C7 1.397(6) .
C2 C3 1.401(5) .
C3 C4 1.384(5) .
C4 C5 1.386(6) .
C4 H4 0.9500 .
C5 C6 1.387(6) .
C5 H5 0.9500 .
C6 C7 1.386(6) .
C6 H6 0.9500 .
C8 C9 1.509(5) .
C9 C10 1.381(5) .
C9 C14 1.387(5) .
C10 C11 1.385(6) .
C11 C12 1.396(6) .
C11 H11 0.9500 .
C12 C13 1.389(6) .
C12 H12 0.9500 .
C13 C14 1.385(6) .
C13 H13 0.9500 .
C15 C16 1.518(7) .
C15 H15A 0.9900 .
C15 H15B 0.9900 .
C16 C17 1.524(7) .
C16 H16A 0.9900 .
C16 H16B 0.9900 .
C17 C18 1.491(6) .
C17 H17A 0.9900 .
C17 H17B 0.9900 .
C18 H18A 0.9900 .
C18 H18B 0.9900 .

loop_
_geom_torsion_atom_site_label_1
_geom_torsion_atom_site_label_2
_geom_torsion_atom_site_label_3
_geom_torsion_atom_site_label_4
_geom_torsion
_geom_torsion_site_symmetry_1
Cr1 O1 C1 O2 2.1(5) .
Cr1 O1 C1 C2 -178.4(2) .
Cr1 O2 C1 O1 -1.5(5) 3_566
Cr1 O2 C1 C2 179.0(2) 3_566
O1 C1 C2 C7 -138.3(4) .
O2 C1 C2 C7 41.2(5) .
O1 C1 C2 C3 38.6(5) .
O2 C1 C2 C3 -141.9(4) .
C7 C2 C3 F1 -178.6(3) .
C1 C2 C3 F1 4.2(5) .
C7 C2 C3 C4 0.9(6) .
C1 C2 C3 C4 -176.3(4) .
F1 C3 C4 C5 179.6(4) .
C2 C3 C4 C5 0.1(6) .
C3 C4 C5 C6 -0.4(6) .
C4 C5 C6 C7 -0.3(6) .
C5 C6 C7 F2 179.0(4) .
C5 C6 C7 C2 1.4(6) .
C3 C2 C7 F2 -179.2(3) .
C1 C2 C7 F2 -2.2(6) .
C3 C2 C7 C6 -1.6(6) .
C1 C2 C7 C6 175.4(4) .
Cr1 O4 C8 O3 1.8(5) 3_566
Cr1 O4 C8 C9 -177.5(2) 3_566
Cr1 O3 C8 O4 -2.3(5) .
Cr1 O3 C8 C9 177.0(2) .
O4 C8 C9 C10 68.4(5) .
O3 C8 C9 C10 -110.9(5) .
O4 C8 C9 C14 -111.1(4) .
O3 C8 C9 C14 69.6(5) .
C14 C9 C10 F3 -179.9(4) .
C8 C9 C10 F3 0.6(6) .
C14 C9 C10 C11 -1.3(7) .
C8 C9 C10 C11 179.2(4) .
F3 C10 C11 C12 180.0(4) .
C9 C10 C11 C12 1.4(7) .
C10 C11 C12 C13 -0.5(7) .
C11 C12 C13 C14 -0.5(7) .
C12 C13 C14 F4 179.4(4) .
C12 C13 C14 C9 0.6(7) .
C10 C9 C14 F4 -178.5(4) .
C8 C9 C14 F4 1.0(6) .
C10 C9 C14 C13 0.3(6) .
C8 C9 C14 C13 179.8(4) .
C18 O5 C15 C16 -1.0(5) .
Cr1 O5 C15 C16 -149.9(3) .
O5 C15 C16 C17 21.9(5) .
C15 C16 C17 C18 -33.8(5) .
C15 O5 C18 C17 -20.9(5) .
Cr1 O5 C18 C17 126.8(3) .
C16 C17 C18 O5 33.8(5) .
